data_4078455
loop_
_publ_author_name
'Dubarle-Offner, Julien'
'Axet, M. Rosa'
'Chamoreau, Lise Marie'
'Amouri, Hani'
'Cooksy, Andrew L.'

_publ_section_title
;
 Enantiomerically Pure, Planar Chiral Cp*Ru Complexes: Synthesis,
 Molecular Structures, DFT and Coordination Properties
;
_journal_issue 12
_journal_name_full Organometallics
_journal_page_first 4429
_journal_paper_doi 10.1021/om300210c
_journal_volume 31
_journal_year 2012
_chemical_absolute_configuration ad
_chemical_formula_moiety 'C18 H24 Cl O1 Ru, C1 F3 O3 S'
_chemical_formula_sum 'C19 H24 Cl F3 O4 Ru S'
_chemical_formula_weight 541.96
_chemical_name_systematic
;
 ?
;
_space_group_IT_number 19
_symmetry_cell_setting orthorhombic
_symmetry_Int_Tables_number 19
_symmetry_space_group_name_Hall 'P 2ac 2ab'
_symmetry_space_group_name_H-M 'P 21 21 21'
_atom_sites_solution_hydrogens geom
_atom_sites_solution_primary direct
_atom_sites_solution_secondary difmap
_audit_creation_method SHELXL-97
_cell_angle_alpha 90.00
_cell_angle_beta 90.00
_cell_angle_gamma 90.00
_cell_formula_units_Z 12
_cell_length_a 12.8789(3)
_cell_length_b 18.7454(4)
_cell_length_c 27.1349(5)
_cell_measurement_reflns_used 9114
_cell_measurement_temperature 200(2)
_cell_measurement_theta_max 36
_cell_measurement_theta_min 2.3
_cell_volume 6550.9(2)
_computing_cell_refinement 'Bruker SAINT'
_computing_data_collection 'Bruker APEX2'
_computing_data_reduction 'Bruker SAINT'
_computing_molecular_graphics 'DIAMOND. Crystal Impact GbR, Bonn, Germany'
_computing_publication_material 'WinGX publication routines (Farrugia, 1999)'
_computing_structure_refinement 'SHELXL-97 (Sheldrick, 2008)'
_computing_structure_solution 'SUPERFLIP (Palatinus & Chapuis, 2007)'
_diffrn_ambient_temperature 200(2)
_diffrn_measured_fraction_theta_full 0.995
_diffrn_measured_fraction_theta_max 0.995
_diffrn_measurement_device_type 'Bruker APEX-II CCD'
_diffrn_measurement_method '\f and \w scans'
_diffrn_radiation_monochromator graphite
_diffrn_radiation_source 'fine-focus sealed tube'
_diffrn_radiation_type MoK\a
_diffrn_radiation_wavelength 0.71073
_diffrn_reflns_av_R_equivalents 0.0213
_diffrn_reflns_av_sigmaI/netI 0.0253
_diffrn_reflns_limit_h_max 21
_diffrn_reflns_limit_h_min -21
_diffrn_reflns_limit_k_max 31
_diffrn_reflns_limit_k_min -31
_diffrn_reflns_limit_l_max 33
_diffrn_reflns_limit_l_min -45
_diffrn_reflns_number 121060
_diffrn_reflns_theta_full 36.62
_diffrn_reflns_theta_max 36.62
_diffrn_reflns_theta_min 1.32
_diffrn_standards_number 0
_exptl_absorpt_coefficient_mu 0.983
_exptl_absorpt_correction_T_max 0.747
_exptl_absorpt_correction_T_min 0.693
_exptl_absorpt_correction_type multi-scan
_exptl_absorpt_process_details
;
SADABS, Bruker AXS Inc., Madison, 
Wisconsin, USA. 
;
_exptl_crystal_colour colourless
_exptl_crystal_density_diffrn 1.649
_exptl_crystal_density_method 'not measured'
_exptl_crystal_description block
_exptl_crystal_F_000 3288
_exptl_crystal_size_max 0.35
_exptl_crystal_size_mid 0.31
_exptl_crystal_size_min 0.27
_refine_diff_density_max 1.103
_refine_diff_density_min -0.708
_refine_diff_density_rms 0.074
_refine_ls_abs_structure_details 'Flack H D (1983), Acta Cryst. A39, 876-881'
_refine_ls_abs_structure_Flack -0.015(14)
_refine_ls_extinction_method none
_refine_ls_goodness_of_fit_ref 1.039
_refine_ls_hydrogen_treatment constr
_refine_ls_matrix_type full
_refine_ls_number_parameters 805
_refine_ls_number_reflns 32152
_refine_ls_number_restraints 0
_refine_ls_restrained_S_all 1.039
_refine_ls_R_factor_all 0.0446
_refine_ls_R_factor_gt 0.0337
_refine_ls_shift/su_max 0.011
_refine_ls_shift/su_mean 0.000
_refine_ls_structure_factor_coef Fsqd
_refine_ls_weighting_details 'calc w=1/[\s^2^(Fo^2^)+(0.0392P)^2^+2.4397P] where P=(Fo^2^+2Fc^2^)/3'
_refine_ls_weighting_scheme calc
_refine_ls_wR_factor_gt 0.0780
_refine_ls_wR_factor_ref 0.0827
_reflns_number_gt 27565
_reflns_number_total 32152
_reflns_threshold_expression >2\s(I)
_cod_data_source_file om300210c_si_001.cif
_cod_data_source_block jdo151_0m
_cod_database_code 4078455

loop_
_symmetry_equiv_pos_as_xyz
'x, y, z'
'-x+1/2, -y, z+1/2'
'x+1/2, -y+1/2, -z'
'-x, y+1/2, -z+1/2'

loop_
_atom_site_label
_atom_site_type_symbol
_atom_site_fract_x
_atom_site_fract_y
_atom_site_fract_z
_atom_site_U_iso_or_equiv
_atom_site_adp_type
_atom_site_occupancy
_atom_site_symmetry_multiplicity
_atom_site_calc_flag
_atom_site_refinement_flags
Ru1 Ru 0.022127(10) 0.162918(7) 0.088791(5) 0.02299(3) Uani 1 1 d .
Cl1 Cl -0.13470(6) 0.04009(4) 0.15528(3) 0.04877(15) Uani 1 1 d .
O1 O -0.0647(2) 0.03072(12) -0.00541(8) 0.0630(6) Uani 1 1 d .
H1A H -0.0578 -0.0103 -0.0174 0.095 Uiso 1 1 calc R
C1 C -0.1150(2) 0.02580(13) 0.04096(11) 0.0440(6) Uani 1 1 d .
H1 H -0.0757 -0.0079 0.0626 0.053 Uiso 1 1 calc R
C2 C -0.11290(16) 0.09929(11) 0.06355(8) 0.0296(4) Uani 1 1 d .
C3 C -0.12143(15) 0.11128(11) 0.11468(8) 0.0301(4) Uani 1 1 d .
C4 C -0.11673(15) 0.18040(12) 0.13539(8) 0.0314(4) Uani 1 1 d .
H4 H -0.1215 0.1868 0.1700 0.038 Uiso 1 1 calc R
C5 C -0.10488(16) 0.23996(11) 0.10369(9) 0.0327(4) Uani 1 1 d .
H5 H -0.1017 0.2869 0.1169 0.039 Uiso 1 1 calc R
C6 C -0.09788(16) 0.22910(11) 0.05288(9) 0.0332(4) Uani 1 1 d .
H6 H -0.0896 0.2690 0.0316 0.040 Uiso 1 1 calc R
C7 C -0.10283(16) 0.16030(12) 0.03278(8) 0.0318(4) Uani 1 1 d .
H7 H -0.0994 0.1543 -0.0019 0.038 Uiso 1 1 calc R
C8 C -0.2256(3) -0.00029(19) 0.03542(17) 0.0728(11) Uani 1 1 d .
H8A H -0.2647 0.0333 0.0149 0.109 Uiso 1 1 calc R
H8B H -0.2581 -0.0037 0.0680 0.109 Uiso 1 1 calc R
H8C H -0.2255 -0.0474 0.0198 0.109 Uiso 1 1 calc R
C9 C 0.15860(16) 0.09591(12) 0.07772(8) 0.0334(4) Uani 1 1 d .
C10 C 0.15439(17) 0.11708(16) 0.12767(9) 0.0412(5) Uani 1 1 d .
C11 C 0.16171(16) 0.19260(16) 0.12964(9) 0.0421(6) Uani 1 1 d .
C12 C 0.16912(16) 0.21838(12) 0.07988(10) 0.0372(5) Uani 1 1 d .
C13 C 0.16710(16) 0.15754(12) 0.04812(8) 0.0326(4) Uani 1 1 d .
C14 C 0.1613(3) 0.02008(15) 0.05995(15) 0.0598(8) Uani 1 1 d .
H14A H 0.1358 0.0179 0.0259 0.090 Uiso 1 1 calc R
H14B H 0.1170 -0.0094 0.0811 0.090 Uiso 1 1 calc R
H14C H 0.2327 0.0022 0.0612 0.090 Uiso 1 1 calc R
C15 C 0.1487(3) 0.0682(2) 0.17154(13) 0.0729(12) Uani 1 1 d .
H15A H 0.1109 0.0247 0.1625 0.109 Uiso 1 1 calc R
H15B H 0.1124 0.0923 0.1985 0.109 Uiso 1 1 calc R
H15C H 0.2191 0.0556 0.1821 0.109 Uiso 1 1 calc R
C16 C 0.1687(2) 0.2383(2) 0.17442(13) 0.0722(12) Uani 1 1 d .
H16A H 0.1234 0.2191 0.2002 0.108 Uiso 1 1 calc R
H16B H 0.1469 0.2870 0.1662 0.108 Uiso 1 1 calc R
H16C H 0.2406 0.2391 0.1863 0.108 Uiso 1 1 calc R
C17 C 0.1826(2) 0.29391(15) 0.06418(16) 0.0611(9) Uani 1 1 d .
H17A H 0.2567 0.3056 0.0632 0.092 Uiso 1 1 calc R
H17B H 0.1475 0.3254 0.0877 0.092 Uiso 1 1 calc R
H17C H 0.1524 0.3005 0.0313 0.092 Uiso 1 1 calc R
C18 C 0.1777(3) 0.15874(19) -0.00713(10) 0.0543(7) Uani 1 1 d .
H18A H 0.2508 0.1522 -0.0161 0.081 Uiso 1 1 calc R
H18B H 0.1530 0.2047 -0.0198 0.081 Uiso 1 1 calc R
H18C H 0.1362 0.1201 -0.0214 0.081 Uiso 1 1 calc R
Ru2 Ru 0.500936(13) 0.410681(8) 0.232775(5) 0.02876(3) Uani 1 1 d .
Cl2 Cl 0.30831(5) 0.39156(5) 0.32561(3) 0.05884(19) Uani 1 1 d .
O2 O 0.61564(17) 0.49011(12) 0.34836(8) 0.0536(5) Uani 1 1 d .
H2 H 0.6077 0.5304 0.3613 0.080 Uiso 1 1 calc R
C19 C 0.5248(2) 0.44966(12) 0.35464(8) 0.0362(4) Uani 1 1 d .
H19 H 0.4632 0.4819 0.3524 0.043 Uiso 1 1 calc R
C20 C 0.51951(17) 0.39535(11) 0.31341(7) 0.0312(4) Uani 1 1 d .
C21 C 0.42328(19) 0.36534(13) 0.29801(9) 0.0365(4) Uani 1 1 d .
C22 C 0.4194(2) 0.31441(14) 0.25926(10) 0.0467(6) Uani 1 1 d .
H22 H 0.3545 0.2952 0.2492 0.056 Uiso 1 1 calc R
C23 C 0.5098(3) 0.29272(13) 0.23607(10) 0.0529(7) Uani 1 1 d .
H23 H 0.5067 0.2586 0.2102 0.063 Uiso 1 1 calc R
C24 C 0.6081(3) 0.32172(16) 0.25098(10) 0.0492(7) Uani 1 1 d .
H24 H 0.6705 0.3071 0.2353 0.059 Uiso 1 1 calc R
C25 C 0.6101(2) 0.37238(14) 0.28946(9) 0.0384(5) Uani 1 1 d .
H25 H 0.6750 0.3916 0.2995 0.046 Uiso 1 1 calc R
C26 C 0.5242(3) 0.41222(17) 0.40460(9) 0.0580(7) Uani 1 1 d .
H26A H 0.5846 0.3806 0.4070 0.087 Uiso 1 1 calc R
H26B H 0.4604 0.3841 0.4079 0.087 Uiso 1 1 calc R
H26C H 0.5272 0.4479 0.4309 0.087 Uiso 1 1 calc R
C27 C 0.4595(2) 0.52174(12) 0.22040(9) 0.0424(5) Uani 1 1 d .
C28 C 0.39584(19) 0.47747(14) 0.19046(11) 0.0432(6) Uani 1 1 d .
C29 C 0.4593(2) 0.44073(13) 0.15758(9) 0.0448(6) Uani 1 1 d .
C30 C 0.5641(2) 0.46127(15) 0.16613(9) 0.0443(5) Uani 1 1 d .
C31 C 0.5638(2) 0.51124(14) 0.20579(9) 0.0406(5) Uani 1 1 d .
C32 C 0.4212(3) 0.57396(17) 0.25897(13) 0.0632(8) Uani 1 1 d .
H32A H 0.4746 0.5802 0.2843 0.095 Uiso 1 1 calc R
H32B H 0.3577 0.5554 0.2742 0.095 Uiso 1 1 calc R
H32C H 0.4065 0.6200 0.2434 0.095 Uiso 1 1 calc R
C33 C 0.2781(3) 0.4744(2) 0.19158(18) 0.0774(12) Uani 1 1 d .
H33A H 0.2499 0.5069 0.1667 0.116 Uiso 1 1 calc R
H33B H 0.2533 0.4886 0.2243 0.116 Uiso 1 1 calc R
H33C H 0.2552 0.4256 0.1845 0.116 Uiso 1 1 calc R
C34 C 0.4233(4) 0.3896(2) 0.11809(13) 0.0832(14) Uani 1 1 d .
H34A H 0.3687 0.3588 0.1314 0.125 Uiso 1 1 calc R
H34B H 0.4820 0.3602 0.1072 0.125 Uiso 1 1 calc R
H34C H 0.3960 0.4166 0.0900 0.125 Uiso 1 1 calc R
C35 C 0.6581(3) 0.4386(2) 0.13743(14) 0.0777(12) Uani 1 1 d .
H35A H 0.6506 0.3886 0.1276 0.117 Uiso 1 1 calc R
H35B H 0.7201 0.4439 0.1580 0.117 Uiso 1 1 calc R
H35C H 0.6649 0.4685 0.1080 0.117 Uiso 1 1 calc R
C36 C 0.6547(3) 0.55036(19) 0.22642(13) 0.0629(9) Uani 1 1 d .
H36A H 0.6589 0.5978 0.2114 0.094 Uiso 1 1 calc R
H36B H 0.7185 0.5238 0.2193 0.094 Uiso 1 1 calc R
H36C H 0.6466 0.5552 0.2622 0.094 Uiso 1 1 calc R
Ru3 Ru 0.031088(11) 0.677445(7) 0.088476(6) 0.02469(3) Uani 1 1 d .
Cl3 Cl -0.19915(6) 0.59806(5) 0.04104(4) 0.0653(2) Uani 1 1 d .
O3 O 0.0493(2) 0.48007(12) 0.12201(9) 0.0710(7) Uani 1 1 d .
H3 H 0.0313 0.4441 0.1384 0.107 Uiso 1 1 calc R
C37 C -0.0315(3) 0.49896(13) 0.08915(11) 0.0544(7) Uani 1 1 d .
H37 H -0.0959 0.5094 0.1084 0.065 Uiso 1 1 calc R
C38 C 0.0027(2) 0.56574(10) 0.06268(8) 0.0358(4) Uani 1 1 d .
C39 C -0.06637(19) 0.61290(12) 0.03861(8) 0.0350(4) Uani 1 1 d .
C40 C -0.0315(2) 0.67306(12) 0.01279(8) 0.0431(5) Uani 1 1 d .
H40 H -0.0800 0.7036 -0.0030 0.052 Uiso 1 1 calc R
C41 C 0.0749(3) 0.68821(15) 0.01032(9) 0.0496(7) Uani 1 1 d .
H41 H 0.0986 0.7293 -0.0068 0.060 Uiso 1 1 calc R
C42 C 0.1450(2) 0.64321(15) 0.03290(10) 0.0451(6) Uani 1 1 d .
H42 H 0.2172 0.6532 0.0307 0.054 Uiso 1 1 calc R
C43 C 0.11113(19) 0.58241(14) 0.05929(9) 0.0405(5) Uani 1 1 d .
H43 H 0.1606 0.5524 0.0749 0.049 Uiso 1 1 calc R
C44 C -0.0542(4) 0.44074(16) 0.05176(15) 0.0873(16) Uani 1 1 d .
H44A H 0.0099 0.4281 0.0344 0.131 Uiso 1 1 calc R
H44B H -0.1057 0.4580 0.0280 0.131 Uiso 1 1 calc R
H44C H -0.0815 0.3986 0.0688 0.131 Uiso 1 1 calc R
C45 C 0.02171(18) 0.68223(11) 0.16904(7) 0.0326(4) Uani 1 1 d .
C46 C -0.06539(17) 0.71875(12) 0.14815(8) 0.0325(4) Uani 1 1 d .
C47 C -0.02698(18) 0.77682(10) 0.11911(8) 0.0318(4) Uani 1 1 d .
C48 C 0.08437(18) 0.77541(11) 0.12222(8) 0.0331(4) Uani 1 1 d .
C49 C 0.11344(17) 0.71724(12) 0.15352(8) 0.0331(4) Uani 1 1 d .
C50 C 0.0164(3) 0.62105(15) 0.20437(10) 0.0595(8) Uani 1 1 d .
H50A H 0.0721 0.5871 0.1970 0.089 Uiso 1 1 calc R
H50B H -0.0510 0.5972 0.2011 0.089 Uiso 1 1 calc R
H50C H 0.0245 0.6388 0.2381 0.089 Uiso 1 1 calc R
C51 C -0.1766(2) 0.70129(19) 0.15753(13) 0.0565(8) Uani 1 1 d .
H51A H -0.2028 0.7310 0.1845 0.085 Uiso 1 1 calc R
H51B H -0.1829 0.6509 0.1666 0.085 Uiso 1 1 calc R
H51C H -0.2173 0.7105 0.1277 0.085 Uiso 1 1 calc R
C52 C -0.0906(2) 0.83047(15) 0.09216(11) 0.0522(7) Uani 1 1 d .
H52A H -0.1056 0.8708 0.1140 0.078 Uiso 1 1 calc R
H52B H -0.1560 0.8085 0.0815 0.078 Uiso 1 1 calc R
H52C H -0.0522 0.8474 0.0632 0.078 Uiso 1 1 calc R
C53 C 0.1578(2) 0.82714(14) 0.09852(13) 0.0546(7) Uani 1 1 d .
H53A H 0.1267 0.8459 0.0682 0.082 Uiso 1 1 calc R
H53B H 0.2230 0.8028 0.0906 0.082 Uiso 1 1 calc R
H53C H 0.1718 0.8666 0.1213 0.082 Uiso 1 1 calc R
C54 C 0.2223(2) 0.69929(19) 0.16875(12) 0.0574(8) Uani 1 1 d .
H54A H 0.2364 0.7198 0.2013 0.086 Uiso 1 1 calc R
H54B H 0.2712 0.7190 0.1447 0.086 Uiso 1 1 calc R
H54C H 0.2303 0.6474 0.1702 0.086 Uiso 1 1 calc R
S1 S 0.91203(6) 0.36160(5) 0.22243(3) 0.05463(18) Uani 1 1 d .
F1 F 0.9828(3) 0.39590(12) 0.30822(7) 0.0950(10) Uani 1 1 d .
F2 F 1.0902(2) 0.3457(2) 0.26348(15) 0.1235(13) Uani 1 1 d .
F3 F 1.0448(3) 0.45639(13) 0.25107(8) 0.1013(11) Uani 1 1 d .
O4 O 0.9560(3) 0.37130(12) 0.17492(9) 0.0911(12) Uani 1 1 d .
O5 O 0.8989(3) 0.28951(17) 0.23421(11) 0.1083(14) Uani 1 1 d .
O6 O 0.8336(3) 0.4117(3) 0.2342(2) 0.177(3) Uani 1 1 d .
C55 C 1.0143(3) 0.39207(15) 0.26192(11) 0.0516(6) Uani 1 1 d .
S2 S 0.44521(6) 0.64634(4) 0.06307(3) 0.04560(14) Uani 1 1 d .
F4 F 0.60025(16) 0.61921(13) 0.12119(9) 0.0752(6) Uani 1 1 d .
F5 F 0.4762(2) 0.67696(18) 0.15497(8) 0.0982(9) Uani 1 1 d .
F6 F 0.5801(2) 0.72981(12) 0.10394(12) 0.0939(9) Uani 1 1 d .
O7 O 0.5162(3) 0.6368(2) 0.02318(10) 0.1067(12) Uani 1 1 d .
O8 O 0.3943(2) 0.58372(13) 0.07863(13) 0.0897(10) Uani 1 1 d .
O9 O 0.37913(17) 0.70741(11) 0.05777(9) 0.0547(5) Uani 1 1 d .
C56 C 0.5296(2) 0.66983(16) 0.11339(11) 0.0484(6) Uani 1 1 d .
S3 S 0.44863(4) 0.17078(3) 0.09694(2) 0.03730(11) Uani 1 1 d .
F7 F 0.63261(19) 0.15543(15) 0.05749(10) 0.0904(8) Uani 1 1 d .
F8 F 0.62210(16) 0.11785(15) 0.13049(10) 0.0870(8) Uani 1 1 d .
F9 F 0.62730(18) 0.23040(15) 0.11495(11) 0.0903(8) Uani 1 1 d .
O10 O 0.41929(17) 0.18990(14) 0.14573(8) 0.0570(5) Uani 1 1 d .
O11 O 0.4215(2) 0.09901(11) 0.08318(9) 0.0576(5) Uani 1 1 d .
O12 O 0.4293(2) 0.22278(13) 0.05948(9) 0.0630(6) Uani 1 1 d .
C57 C 0.5898(2) 0.16872(18) 0.10042(12) 0.0515(7) Uani 1 1 d .

loop_
_atom_site_aniso_label
_atom_site_aniso_U_11
_atom_site_aniso_U_22
_atom_site_aniso_U_33
_atom_site_aniso_U_23
_atom_site_aniso_U_13
_atom_site_aniso_U_12
Ru1 0.02217(5) 0.02362(5) 0.02317(6) -0.00141(5) -0.00352(5) 0.00052(4)
Cl1 0.0512(3) 0.0433(3) 0.0519(4) 0.0179(3) 0.0009(3) -0.0076(3)
O1 0.0961(18) 0.0431(10) 0.0499(12) -0.0188(9) 0.0005(12) -0.0006(11)
C1 0.0545(14) 0.0267(10) 0.0507(14) -0.0097(9) -0.0113(11) -0.0025(9)
C2 0.0274(8) 0.0259(8) 0.0355(10) -0.0031(7) -0.0102(7) -0.0012(6)
C3 0.0234(8) 0.0287(9) 0.0382(11) 0.0041(7) -0.0042(7) -0.0037(6)
C4 0.0252(8) 0.0370(10) 0.0320(9) -0.0045(8) 0.0004(7) -0.0010(7)
C5 0.0271(8) 0.0269(8) 0.0440(11) -0.0064(7) -0.0045(7) 0.0048(7)
C6 0.0314(9) 0.0272(8) 0.0411(11) 0.0043(8) -0.0088(8) 0.0041(7)
C7 0.0347(9) 0.0310(9) 0.0295(9) -0.0004(7) -0.0124(7) 0.0033(7)
C8 0.070(2) 0.0531(18) 0.095(3) -0.0245(18) -0.028(2) -0.0203(16)
C9 0.0264(8) 0.0330(9) 0.0409(11) -0.0004(8) 0.0009(7) 0.0079(7)
C10 0.0249(9) 0.0620(15) 0.0367(12) 0.0089(10) -0.0029(8) 0.0127(9)
C11 0.0228(8) 0.0666(16) 0.0368(11) -0.0188(11) -0.0058(8) 0.0021(9)
C12 0.0249(8) 0.0346(10) 0.0522(14) -0.0080(9) 0.0002(8) -0.0047(7)
C13 0.0291(8) 0.0356(10) 0.0330(10) -0.0033(8) 0.0048(7) 0.0002(7)
C14 0.0545(16) 0.0363(13) 0.088(2) -0.0126(14) 0.0001(16) 0.0145(12)
C15 0.0495(16) 0.116(3) 0.0527(17) 0.042(2) 0.0019(13) 0.0300(18)
C16 0.0374(13) 0.117(3) 0.0623(19) -0.051(2) -0.0109(13) 0.0000(16)
C17 0.0433(14) 0.0384(13) 0.101(3) -0.0040(15) 0.0087(15) -0.0138(11)
C18 0.0587(16) 0.0706(19) 0.0337(12) 0.0005(12) 0.0128(11) -0.0012(15)
Ru2 0.03317(7) 0.02987(6) 0.02325(6) 0.00145(5) -0.00445(5) 0.00099(5)
Cl2 0.0359(3) 0.0789(5) 0.0617(4) 0.0095(4) 0.0096(3) -0.0095(3)
O2 0.0576(12) 0.0549(12) 0.0483(11) -0.0122(9) 0.0045(9) -0.0177(10)
C19 0.0432(11) 0.0368(9) 0.0286(9) 0.0011(7) -0.0017(8) -0.0036(9)
C20 0.0360(10) 0.0324(8) 0.0253(8) 0.0049(6) -0.0008(7) 0.0010(7)
C21 0.0390(11) 0.0362(10) 0.0343(11) 0.0063(8) -0.0020(8) -0.0061(8)
C22 0.0637(16) 0.0355(11) 0.0408(12) 0.0076(10) -0.0149(12) -0.0124(11)
C23 0.090(2) 0.0320(10) 0.0362(11) -0.0019(9) -0.0093(14) 0.0099(12)
C24 0.0634(17) 0.0451(13) 0.0392(13) 0.0010(10) -0.0018(11) 0.0239(13)
C25 0.0421(11) 0.0441(12) 0.0290(10) 0.0041(8) -0.0055(8) 0.0123(9)
C26 0.088(2) 0.0592(16) 0.0272(10) 0.0046(10) -0.0032(12) -0.0036(17)
C27 0.0590(15) 0.0303(9) 0.0378(11) 0.0051(8) 0.0007(10) 0.0049(10)
C28 0.0365(11) 0.0422(12) 0.0511(14) 0.0183(11) -0.0113(10) -0.0029(9)
C29 0.0657(16) 0.0368(10) 0.0320(11) 0.0076(8) -0.0154(11) -0.0098(11)
C30 0.0559(15) 0.0495(14) 0.0274(10) 0.0082(9) 0.0052(10) 0.0022(11)
C31 0.0456(12) 0.0441(12) 0.0321(10) 0.0122(9) -0.0091(9) -0.0158(10)
C32 0.094(3) 0.0426(14) 0.0531(16) -0.0021(13) 0.0073(16) 0.0153(16)
C33 0.0404(15) 0.085(3) 0.107(3) 0.027(2) -0.0182(18) 0.0000(16)
C34 0.144(4) 0.063(2) 0.0434(17) -0.0006(15) -0.039(2) -0.024(2)
C35 0.089(3) 0.093(3) 0.0519(19) 0.0151(18) 0.0280(19) 0.017(2)
C36 0.0654(19) 0.0680(19) 0.0552(18) 0.0185(15) -0.0181(15) -0.0315(16)
Ru3 0.02917(6) 0.02181(5) 0.02308(6) -0.00321(5) 0.00195(5) -0.00037(4)
Cl3 0.0400(3) 0.0791(6) 0.0767(5) -0.0228(4) -0.0154(3) -0.0059(3)
O3 0.110(2) 0.0429(11) 0.0602(14) 0.0174(10) -0.0290(14) -0.0068(12)
C37 0.083(2) 0.0327(10) 0.0473(13) 0.0049(10) -0.0132(15) -0.0138(12)
C38 0.0538(13) 0.0249(8) 0.0286(9) -0.0047(6) -0.0077(9) -0.0015(8)
C39 0.0408(11) 0.0331(10) 0.0311(10) -0.0078(8) -0.0109(8) 0.0027(8)
C40 0.0691(16) 0.0326(10) 0.0277(9) -0.0028(7) -0.0093(10) 0.0044(11)
C41 0.081(2) 0.0389(12) 0.0290(11) -0.0052(9) 0.0136(12) -0.0110(13)
C42 0.0457(13) 0.0468(13) 0.0429(13) -0.0169(11) 0.0184(10) -0.0051(10)
C43 0.0442(11) 0.0392(11) 0.0380(11) -0.0157(10) -0.0040(9) 0.0139(10)
C44 0.159(5) 0.0287(12) 0.074(2) -0.0039(13) -0.041(3) -0.0191(19)
C45 0.0418(10) 0.0307(8) 0.0252(8) -0.0030(6) 0.0053(7) 0.0001(8)
C46 0.0332(9) 0.0342(10) 0.0299(9) -0.0063(7) 0.0066(7) 0.0006(7)
C47 0.0392(10) 0.0257(7) 0.0305(9) -0.0051(6) 0.0029(8) 0.0079(8)
C48 0.0395(10) 0.0244(8) 0.0355(10) -0.0091(7) 0.0055(8) -0.0041(7)
C49 0.0352(10) 0.0336(10) 0.0304(10) -0.0098(8) -0.0031(8) 0.0026(8)
C50 0.095(2) 0.0469(13) 0.0364(12) 0.0112(10) 0.0157(15) 0.0087(16)
C51 0.0366(12) 0.0660(19) 0.0669(19) -0.0153(15) 0.0188(12) -0.0091(12)
C52 0.0657(16) 0.0444(13) 0.0466(14) -0.0015(12) -0.0007(13) 0.0292(12)
C53 0.0639(17) 0.0336(11) 0.0662(19) -0.0093(12) 0.0188(14) -0.0187(11)
C54 0.0458(14) 0.070(2) 0.0561(17) -0.0220(15) -0.0179(12) 0.0177(13)
S1 0.0417(3) 0.0715(5) 0.0507(4) -0.0125(3) -0.0086(3) -0.0033(3)
F1 0.182(3) 0.0681(12) 0.0351(9) 0.0048(8) -0.0031(14) -0.0315(17)
F2 0.0806(18) 0.142(3) 0.148(3) -0.024(2) -0.056(2) 0.0380(19)
F3 0.178(3) 0.0716(14) 0.0546(12) -0.0039(10) 0.0005(14) -0.0705(18)
O4 0.187(4) 0.0498(12) 0.0367(11) 0.0032(9) -0.0165(16) -0.0325(17)
O5 0.178(4) 0.088(2) 0.0596(16) -0.0001(15) -0.004(2) -0.091(2)
O6 0.077(2) 0.243(6) 0.212(5) -0.109(5) -0.037(3) 0.077(3)
C55 0.0651(18) 0.0424(12) 0.0474(13) -0.0044(11) -0.0122(14) -0.0078(12)
S2 0.0533(4) 0.0409(3) 0.0426(3) -0.0053(2) -0.0096(3) -0.0023(3)
F4 0.0503(10) 0.0841(15) 0.0912(16) 0.0343(13) -0.0149(10) 0.0057(10)
F5 0.1027(19) 0.153(2) 0.0393(10) -0.0207(13) -0.0040(11) 0.0222(19)
F6 0.0827(15) 0.0597(12) 0.139(2) 0.0159(13) -0.0513(16) -0.0295(11)
O7 0.130(3) 0.147(3) 0.0432(13) -0.0183(16) 0.0074(17) 0.047(3)
O8 0.0906(19) 0.0435(12) 0.135(3) 0.0165(15) -0.0467(19) -0.0261(13)
O9 0.0462(10) 0.0505(11) 0.0673(14) 0.0193(10) -0.0075(9) -0.0005(8)
C56 0.0447(13) 0.0543(14) 0.0463(14) 0.0037(11) -0.0125(11) -0.0062(12)
S3 0.0346(2) 0.0403(3) 0.0369(3) 0.0037(2) -0.0013(2) 0.00606(19)
F7 0.0748(14) 0.115(2) 0.0814(16) 0.0321(15) 0.0415(13) 0.0309(14)
F8 0.0440(9) 0.1170(19) 0.1001(17) 0.0683(15) 0.0016(10) 0.0197(11)
F9 0.0519(11) 0.0987(18) 0.120(2) 0.0094(16) -0.0063(13) -0.0185(12)
O10 0.0469(11) 0.0774(15) 0.0467(11) -0.0136(10) 0.0057(9) -0.0004(10)
O11 0.0720(14) 0.0435(10) 0.0572(13) -0.0014(9) -0.0030(11) -0.0020(9)
O12 0.0662(14) 0.0597(13) 0.0633(14) 0.0204(11) -0.0130(11) 0.0118(11)
C57 0.0340(11) 0.0597(17) 0.0607(17) 0.0227(14) 0.0079(11) 0.0052(11)

loop_
_atom_type_symbol
_atom_type_description
_atom_type_scat_dispersion_real
_atom_type_scat_dispersion_imag
_atom_type_scat_source
C C 0.0033 0.0016 'International Tables Vol C Tables 4.2.6.8 and 6.1.1.4'
H H 0.0000 0.0000 'International Tables Vol C Tables 4.2.6.8 and 6.1.1.4'
Cl Cl 0.1484 0.1585 'International Tables Vol C Tables 4.2.6.8 and 6.1.1.4'
F F 0.0171 0.0103 'International Tables Vol C Tables 4.2.6.8 and 6.1.1.4'
O O 0.0106 0.0060 'International Tables Vol C Tables 4.2.6.8 and 6.1.1.4'
Ru Ru -1.2594 0.8363 'International Tables Vol C Tables 4.2.6.8 and 6.1.1.4'
S S 0.1246 0.1234 'International Tables Vol C Tables 4.2.6.8 and 6.1.1.4'

loop_
_geom_angle_atom_site_label_1
_geom_angle_atom_site_label_2
_geom_angle_atom_site_label_3
_geom_angle
C13 Ru1 C12 38.43(8)
C13 Ru1 C10 63.63(9)
C12 Ru1 C10 64.01(10)
C13 Ru1 C9 37.84(8)
C12 Ru1 C9 63.78(8)
C10 Ru1 C9 37.82(9)
C13 Ru1 C11 64.02(9)
C12 Ru1 C11 38.52(10)
C10 Ru1 C11 37.97(11)
C9 Ru1 C11 63.47(9)
C13 Ru1 C3 149.75(8)
C12 Ru1 C3 167.73(9)
C10 Ru1 C3 109.17(9)
C9 Ru1 C3 117.86(8)
C11 Ru1 C3 129.88(9)
C13 Ru1 C6 113.80(9)
C12 Ru1 C6 106.97(9)
C10 Ru1 C6 169.03(10)
C9 Ru1 C6 145.76(9)
C11 Ru1 C6 131.06(10)
C3 Ru1 C6 78.47(8)
C13 Ru1 C7 105.97(9)
C12 Ru1 C7 124.57(9)
C10 Ru1 C7 153.05(10)
C9 Ru1 C7 118.59(8)
C11 Ru1 C7 162.23(10)
C3 Ru1 C7 66.36(8)
C6 Ru1 C7 36.95(8)
C13 Ru1 C4 172.53(8)
C12 Ru1 C4 134.12(8)
C10 Ru1 C4 114.39(9)
C9 Ru1 C4 144.55(9)
C11 Ru1 C4 109.71(8)
C3 Ru1 C4 37.33(8)
C6 Ru1 C4 66.65(9)
C7 Ru1 C4 78.94(8)
C13 Ru1 C2 119.50(8)
C12 Ru1 C2 154.98(9)
C10 Ru1 C2 123.39(9)
C9 Ru1 C2 106.24(8)
C11 Ru1 C2 159.96(10)
C3 Ru1 C2 37.21(8)
C6 Ru1 C2 67.48(8)
C7 Ru1 C2 37.43(8)
C4 Ru1 C2 67.83(8)
C13 Ru1 C5 139.17(9)
C12 Ru1 C5 110.55(8)
C10 Ru1 C5 138.09(9)
C9 Ru1 C5 173.64(8)
C11 Ru1 C5 110.39(9)
C3 Ru1 C5 66.99(8)
C6 Ru1 C5 36.77(9)
C7 Ru1 C5 66.65(8)
C4 Ru1 C5 37.29(8)
C2 Ru1 C5 80.11(8)
C1 O1 H1A 109.5
O1 C1 C2 107.0(2)
O1 C1 C8 111.3(3)
C2 C1 C8 110.7(2)
O1 C1 H1 109.3
C2 C1 H1 109.3
C8 C1 H1 109.3
C3 C2 C7 117.17(19)
C3 C2 C1 123.0(2)
C7 C2 C1 119.9(2)
C3 C2 Ru1 70.81(12)
C7 C2 Ru1 71.17(11)
C1 C2 Ru1 129.14(16)
C2 C3 C4 122.3(2)
C2 C3 Cl1 120.58(17)
C4 C3 Cl1 117.12(17)
C2 C3 Ru1 71.97(13)
C4 C3 Ru1 71.82(12)
Cl1 C3 Ru1 128.46(11)
C3 C4 C5 119.0(2)
C3 C4 Ru1 70.85(12)
C5 C4 Ru1 71.53(12)
C3 C4 H4 120.5
C5 C4 H4 120.5
Ru1 C4 H4 129.5
C6 C5 C4 119.41(19)
C6 C5 Ru1 71.20(12)
C4 C5 Ru1 71.18(11)
C6 C5 H5 120.3
C4 C5 H5 120.3
Ru1 C5 H5 129.7
C5 C6 C7 121.0(2)
C5 C6 Ru1 72.03(12)
C7 C6 Ru1 71.74(11)
C5 C6 H6 119.5
C7 C6 H6 119.5
Ru1 C6 H6 129.2
C6 C7 C2 121.1(2)
C6 C7 Ru1 71.31(11)
C2 C7 Ru1 71.40(11)
C6 C7 H7 119.5
C2 C7 H7 119.5
Ru1 C7 H7 130.5
C1 C8 H8A 109.5
C1 C8 H8B 109.5
H8A C8 H8B 109.5
C1 C8 H8C 109.5
H8A C8 H8C 109.5
H8B C8 H8C 109.5
C13 C9 C10 108.6(2)
C13 C9 C14 126.2(2)
C10 C9 C14 125.1(2)
C13 C9 Ru1 70.70(11)
C10 C9 Ru1 71.05(12)
C14 C9 Ru1 127.44(18)
C9 C10 C11 108.3(2)
C9 C10 C15 126.1(3)
C11 C10 C15 125.5(3)
C9 C10 Ru1 71.13(12)
C11 C10 Ru1 71.16(13)
C15 C10 Ru1 125.82(19)
C10 C11 C12 107.7(2)
C10 C11 C16 127.5(3)
C12 C11 C16 124.6(3)
C10 C11 Ru1 70.87(13)
C12 C11 Ru1 70.35(12)
C16 C11 Ru1 127.63(18)
C13 C12 C11 107.3(2)
C13 C12 C17 126.0(3)
C11 C12 C17 126.6(3)
C13 C12 Ru1 70.71(12)
C11 C12 Ru1 71.14(13)
C17 C12 Ru1 126.04(18)
C9 C13 C12 108.1(2)
C9 C13 C18 125.9(2)
C12 C13 C18 125.9(2)
C9 C13 Ru1 71.46(12)
C12 C13 Ru1 70.87(12)
C18 C13 Ru1 125.70(18)
C9 C14 H14A 109.5
C9 C14 H14B 109.5
H14A C14 H14B 109.5
C9 C14 H14C 109.5
H14A C14 H14C 109.5
H14B C14 H14C 109.5
C10 C15 H15A 109.5
C10 C15 H15B 109.5
H15A C15 H15B 109.5
C10 C15 H15C 109.5
H15A C15 H15C 109.5
H15B C15 H15C 109.5
C11 C16 H16A 109.5
C11 C16 H16B 109.5
H16A C16 H16B 109.5
C11 C16 H16C 109.5
H16A C16 H16C 109.5
H16B C16 H16C 109.5
C12 C17 H17A 109.5
C12 C17 H17B 109.5
H17A C17 H17B 109.5
C12 C17 H17C 109.5
H17A C17 H17C 109.5
H17B C17 H17C 109.5
C13 C18 H18A 109.5
C13 C18 H18B 109.5
H18A C18 H18B 109.5
C13 C18 H18C 109.5
H18A C18 H18C 109.5
H18B C18 H18C 109.5
C28 Ru2 C27 38.18(10)
C28 Ru2 C31 63.59(9)
C27 Ru2 C31 37.91(10)
C28 Ru2 C29 37.29(11)
C27 Ru2 C29 63.17(10)
C31 Ru2 C29 63.50(9)
C28 Ru2 C30 63.07(11)
C27 Ru2 C30 63.31(10)
C31 Ru2 C30 38.05(10)
C29 Ru2 C30 37.88(11)
C28 Ru2 C25 162.58(10)
C27 Ru2 C25 125.17(10)
C31 Ru2 C25 106.23(9)
C29 Ru2 C25 153.22(11)
C30 Ru2 C25 118.61(10)
C28 Ru2 C21 111.35(10)
C27 Ru2 C21 112.45(10)
C31 Ru2 C21 140.58(10)
C29 Ru2 C21 137.63(10)
C30 Ru2 C21 174.42(10)
C25 Ru2 C21 66.61(9)
C28 Ru2 C22 110.28(10)
C27 Ru2 C22 135.70(12)
C31 Ru2 C22 173.40(11)
C29 Ru2 C22 113.47(10)
C30 Ru2 C22 142.79(11)
C25 Ru2 C22 79.05(10)
C21 Ru2 C22 37.58(10)
C28 Ru2 C23 128.94(11)
C27 Ru2 C23 166.87(11)
C31 Ru2 C23 149.09(12)
C29 Ru2 C23 107.92(10)
C30 Ru2 C23 116.40(11)
C25 Ru2 C23 67.30(10)
C21 Ru2 C23 66.80(10)
C22 Ru2 C23 36.47(12)
C28 Ru2 C20 131.52(10)
C27 Ru2 C20 107.61(9)
C31 Ru2 C20 113.79(8)
C29 Ru2 C20 168.81(10)
C30 Ru2 C20 145.78(10)
C25 Ru2 C20 36.97(9)
C21 Ru2 C20 37.55(8)
C22 Ru2 C20 67.96(9)
C23 Ru2 C20 79.95(9)
C28 Ru2 C24 159.70(11)
C27 Ru2 C24 154.92(12)
C31 Ru2 C24 119.59(12)
C29 Ru2 C24 123.66(11)
C30 Ru2 C24 106.09(11)
C25 Ru2 C24 37.22(10)
C21 Ru2 C24 79.26(10)
C22 Ru2 C24 67.01(12)
C23 Ru2 C24 37.78(12)
C20 Ru2 C24 67.44(9)
C19 O2 H2 109.5
O2 C19 C20 108.12(19)
O2 C19 C26 111.1(2)
C20 C19 C26 110.29(19)
O2 C19 H19 109.1
C20 C19 H19 109.1
C26 C19 H19 109.1
C25 C20 C21 117.8(2)
C25 C20 C19 120.7(2)
C21 C20 C19 121.4(2)
C25 C20 Ru2 70.90(12)
C21 C20 Ru2 70.61(13)
C19 C20 Ru2 130.24(14)
C20 C21 C22 120.9(2)
C20 C21 Cl2 120.37(18)
C22 C21 Cl2 118.7(2)
C20 C21 Ru2 71.84(12)
C22 C21 Ru2 71.40(15)
Cl2 C21 Ru2 128.79(13)
C23 C22 C21 120.2(2)
C23 C22 Ru2 72.05(16)
C21 C22 Ru2 71.02(14)
C23 C22 H22 119.9
C21 C22 H22 119.9
Ru2 C22 H22 129.5
C22 C23 C24 120.1(2)
C22 C23 Ru2 71.47(14)
C24 C23 Ru2 71.27(15)
C22 C23 H23 119.9
C24 C23 H23 119.9
Ru2 C23 H23 129.8
C25 C24 C23 118.6(3)
C25 C24 Ru2 70.77(14)
C23 C24 Ru2 70.96(15)
C25 C24 H24 120.7
C23 C24 H24 120.7
Ru2 C24 H24 130.0
C20 C25 C24 122.3(3)
C20 C25 Ru2 72.14(12)
C24 C25 Ru2 72.02(14)
C20 C25 H25 118.9
C24 C25 H25 118.9
Ru2 C25 H25 129.6
C19 C26 H26A 109.5
C19 C26 H26B 109.5
H26A C26 H26B 109.5
C19 C26 H26C 109.5
H26A C26 H26C 109.5
H26B C26 H26C 109.5
C31 C27 C28 107.9(2)
C31 C27 C32 126.3(3)
C28 C27 C32 125.7(3)
C31 C27 Ru2 71.17(14)
C28 C27 Ru2 70.80(13)
C32 C27 Ru2 126.25(19)
C29 C28 C27 108.4(2)
C29 C28 C33 125.5(3)
C27 C28 C33 126.0(3)
C29 C28 Ru2 71.80(14)
C27 C28 Ru2 71.03(13)
C33 C28 Ru2 126.2(2)
C28 C29 C30 108.6(2)
C28 C29 C34 126.0(3)
C30 C29 C34 125.4(3)
C28 C29 Ru2 70.91(14)
C30 C29 Ru2 71.62(14)
C34 C29 Ru2 125.1(2)
C29 C30 C31 107.4(2)
C29 C30 C35 127.2(3)
C31 C30 C35 125.4(3)
C29 C30 Ru2 70.50(15)
C31 C30 Ru2 70.23(13)
C35 C30 Ru2 127.1(2)
C27 C31 C30 107.8(2)
C27 C31 C36 124.9(3)
C30 C31 C36 127.2(3)
C27 C31 Ru2 70.91(13)
C30 C31 Ru2 71.72(14)
C36 C31 Ru2 126.25(18)
C27 C32 H32A 109.5
C27 C32 H32B 109.5
H32A C32 H32B 109.5
C27 C32 H32C 109.5
H32A C32 H32C 109.5
H32B C32 H32C 109.5
C28 C33 H33A 109.5
C28 C33 H33B 109.5
H33A C33 H33B 109.5
C28 C33 H33C 109.5
H33A C33 H33C 109.5
H33B C33 H33C 109.5
C29 C34 H34A 109.5
C29 C34 H34B 109.5
H34A C34 H34B 109.5
C29 C34 H34C 109.5
H34A C34 H34C 109.5
H34B C34 H34C 109.5
C30 C35 H35A 109.5
C30 C35 H35B 109.5
H35A C35 H35B 109.5
C30 C35 H35C 109.5
H35A C35 H35C 109.5
H35B C35 H35C 109.5
C31 C36 H36A 109.5
C31 C36 H36B 109.5
H36A C36 H36B 109.5
C31 C36 H36C 109.5
H36A C36 H36C 109.5
H36B C36 H36C 109.5
C48 Ru3 C47 38.70(8)
C48 Ru3 C46 64.25(8)
C47 Ru3 C46 38.39(8)
C48 Ru3 C49 38.40(9)
C47 Ru3 C49 64.30(8)
C46 Ru3 C49 63.70(8)
C48 Ru3 C45 63.93(8)
C47 Ru3 C45 64.17(8)
C46 Ru3 C45 38.19(9)
C49 Ru3 C45 37.70(9)
C48 Ru3 C42 109.04(9)
C47 Ru3 C42 137.90(9)
C46 Ru3 C42 172.59(9)
C49 Ru3 C42 109.20(10)
C45 Ru3 C42 137.11(10)
C48 Ru3 C41 104.38(9)
C47 Ru3 C41 112.20(9)
C46 Ru3 C41 145.80(11)
C49 Ru3 C41 128.35(11)
C45 Ru3 C41 166.03(10)
C42 Ru3 C41 36.51(12)
C48 Ru3 C43 133.58(9)
C47 Ru3 C43 172.27(9)
C46 Ru3 C43 144.98(10)
C49 Ru3 C43 109.77(8)
C45 Ru3 C43 114.65(9)
C42 Ru3 C43 37.47(10)
C41 Ru3 C43 66.96(11)
C48 Ru3 C39 154.84(9)
C47 Ru3 C39 120.59(9)
C46 Ru3 C39 109.00(9)
C49 Ru3 C39 163.00(9)
C45 Ru3 C39 127.07(9)
C42 Ru3 C39 78.41(10)
C41 Ru3 C39 66.78(10)
C43 Ru3 C39 66.59(9)
C48 Ru3 C40 122.75(9)
C47 Ru3 C40 105.20(9)
C46 Ru3 C40 119.71(10)
C49 Ru3 C40 159.91(9)
C45 Ru3 C40 155.43(11)
C42 Ru3 C40 66.10(11)
C41 Ru3 C40 37.02(12)
C43 Ru3 C40 78.84(9)
C39 Ru3 C40 37.02(9)
C48 Ru3 C38 168.05(9)
C47 Ru3 C38 149.95(9)
C46 Ru3 C38 118.08(9)
C49 Ru3 C38 130.54(8)
C45 Ru3 C38 109.95(8)
C42 Ru3 C38 67.78(10)
C41 Ru3 C38 80.01(9)
C43 Ru3 C38 37.66(10)
C39 Ru3 C38 37.08(9)
C40 Ru3 C38 67.33(8)
C37 O3 H3 109.5
O3 C37 C38 107.1(2)
O3 C37 C44 112.5(3)
C38 C37 C44 109.5(3)
O3 C37 H37 109.2
C38 C37 H37 109.2
C44 C37 H37 109.2
C39 C38 C43 116.5(2)
C39 C38 C37 123.7(2)
C43 C38 C37 119.7(2)
C39 C38 Ru3 70.26(11)
C43 C38 Ru3 69.94(12)
C37 C38 Ru3 132.47(17)
C40 C39 C38 122.2(2)
C40 C39 Cl3 117.67(19)
C38 C39 Cl3 120.2(2)
C40 C39 Ru3 71.51(13)
C38 C39 Ru3 72.65(12)
Cl3 C39 Ru3 128.72(13)
C39 C40 C41 120.0(2)
C39 C40 Ru3 71.46(13)
C41 C40 Ru3 71.34(15)
C39 C40 H40 120.0
C41 C40 H40 120.0
Ru3 C40 H40 129.7
C42 C41 C40 119.7(2)
C42 C41 Ru3 71.59(15)
C40 C41 Ru3 71.64(14)
C42 C41 H41 120.2
C40 C41 H41 120.2
Ru3 C41 H41 128.9
C41 C42 C43 121.0(2)
C41 C42 Ru3 71.90(15)
C43 C42 Ru3 71.48(13)
C41 C42 H42 119.5
C43 C42 H42 119.5
Ru3 C42 H42 129.7
C42 C43 C38 120.6(2)
C42 C43 Ru3 71.05(13)
C38 C43 Ru3 72.40(12)
C42 C43 H43 119.7
C38 C43 H43 119.7
Ru3 C43 H43 129.2
C37 C44 H44A 109.5
C37 C44 H44B 109.5
H44A C44 H44B 109.5
C37 C44 H44C 109.5
H44A C44 H44C 109.5
H44B C44 H44C 109.5
C49 C45 C46 108.33(18)
C49 C45 C50 125.8(3)
C46 C45 C50 125.8(2)
C49 C45 Ru3 71.11(12)
C46 C45 Ru3 70.59(12)
C50 C45 Ru3 127.61(16)
C45 C46 C47 108.11(19)
C45 C46 C51 125.5(2)
C47 C46 C51 126.3(2)
C45 C46 Ru3 71.22(11)
C47 C46 Ru3 70.41(11)
C51 C46 Ru3 126.54(18)
C46 C47 C48 107.36(19)
C46 C47 C52 126.4(2)
C48 C47 C52 126.2(2)
C46 C47 Ru3 71.20(11)
C48 C47 Ru3 70.31(11)
C52 C47 Ru3 125.49(16)
C49 C48 C47 108.05(19)
C49 C48 C53 125.6(2)
C47 C48 C53 126.3(2)
C49 C48 Ru3 71.80(12)
C47 C48 Ru3 70.99(12)
C53 C48 Ru3 124.57(17)
C45 C49 C48 108.14(19)
C45 C49 C54 126.4(2)
C48 C49 C54 125.4(3)
C45 C49 Ru3 71.20(12)
C48 C49 Ru3 69.80(12)
C54 C49 Ru3 126.74(17)
C45 C50 H50A 109.5
C45 C50 H50B 109.5
H50A C50 H50B 109.5
C45 C50 H50C 109.5
H50A C50 H50C 109.5
H50B C50 H50C 109.5
C46 C51 H51A 109.5
C46 C51 H51B 109.5
H51A C51 H51B 109.5
C46 C51 H51C 109.5
H51A C51 H51C 109.5
H51B C51 H51C 109.5
C47 C52 H52A 109.5
C47 C52 H52B 109.5
H52A C52 H52B 109.5
C47 C52 H52C 109.5
H52A C52 H52C 109.5
H52B C52 H52C 109.5
C48 C53 H53A 109.5
C48 C53 H53B 109.5
H53A C53 H53B 109.5
C48 C53 H53C 109.5
H53A C53 H53C 109.5
H53B C53 H53C 109.5
C49 C54 H54A 109.5
C49 C54 H54B 109.5
H54A C54 H54B 109.5
C49 C54 H54C 109.5
H54A C54 H54C 109.5
H54B C54 H54C 109.5
O5 S1 O6 120.2(4)
O5 S1 O4 112.30(18)
O6 S1 O4 113.9(3)
O5 S1 C55 105.07(18)
O6 S1 C55 100.2(2)
O4 S1 C55 102.07(18)
F3 C55 F2 113.4(4)
F3 C55 F1 104.9(2)
F2 C55 F1 103.5(3)
F3 C55 S1 112.5(2)
F2 C55 S1 110.9(2)
F1 C55 S1 111.1(3)
O8 S2 O7 114.9(2)
O8 S2 O9 114.78(16)
O7 S2 O9 113.82(18)
O8 S2 C56 104.92(16)
O7 S2 C56 102.66(19)
O9 S2 C56 103.83(14)
F6 C56 F5 109.5(3)
F6 C56 F4 107.5(2)
F5 C56 F4 106.9(3)
F6 C56 S2 110.9(2)
F5 C56 S2 110.9(2)
F4 C56 S2 111.0(2)
O10 S3 O12 116.34(16)
O10 S3 O11 114.35(15)
O12 S3 O11 114.25(15)
O10 S3 C57 102.84(15)
O12 S3 C57 102.99(15)
O11 S3 C57 103.63(15)
F7 C57 F9 106.2(3)
F7 C57 F8 106.2(3)
F9 C57 F8 109.5(3)
F7 C57 S3 112.2(2)
F9 C57 S3 111.3(2)
F8 C57 S3 111.2(2)

loop_
_geom_bond_atom_site_label_1
_geom_bond_atom_site_label_2
_geom_bond_distance
Ru1 C13 2.171(2)
Ru1 C12 2.173(2)
Ru1 C10 2.180(2)
Ru1 C9 2.1811(19)
Ru1 C11 2.184(2)
Ru1 C3 2.202(2)
Ru1 C6 2.208(2)
Ru1 C7 2.2141(19)
Ru1 C4 2.215(2)
Ru1 C2 2.2171(19)
Ru1 C5 2.219(2)
Cl1 C3 1.739(2)
O1 C1 1.418(4)
O1 H1A 0.8400
C1 C2 1.508(3)
C1 C8 1.513(4)
C1 H1 1.0000
C2 C3 1.410(3)
C2 C7 1.422(3)
C3 C4 1.414(3)
C4 C5 1.418(3)
C4 H4 0.9500
C5 C6 1.397(3)
C5 H5 0.9500
C6 C7 1.402(3)
C6 H6 0.9500
C7 H7 0.9500
C8 H8A 0.9800
C8 H8B 0.9800
C8 H8C 0.9800
C9 C13 1.411(3)
C9 C10 1.413(4)
C9 C14 1.502(4)
C10 C11 1.420(4)
C10 C15 1.504(4)
C11 C12 1.437(4)
C11 C16 1.490(4)
C12 C13 1.430(3)
C12 C17 1.489(4)
C13 C18 1.505(3)
C14 H14A 0.9800
C14 H14B 0.9800
C14 H14C 0.9800
C15 H15A 0.9800
C15 H15B 0.9800
C15 H15C 0.9800
C16 H16A 0.9800
C16 H16B 0.9800
C16 H16C 0.9800
C17 H17A 0.9800
C17 H17B 0.9800
C17 H17C 0.9800
C18 H18A 0.9800
C18 H18B 0.9800
C18 H18C 0.9800
Ru2 C28 2.172(2)
Ru2 C27 2.175(2)
Ru2 C31 2.179(2)
Ru2 C29 2.183(2)
Ru2 C30 2.198(2)
Ru2 C25 2.204(2)
Ru2 C21 2.204(2)
Ru2 C22 2.209(3)
Ru2 C23 2.216(2)
Ru2 C20 2.2198(19)
Ru2 C24 2.220(3)
Cl2 C21 1.731(3)
O2 C19 1.404(3)
O2 H2 0.8400
C19 C20 1.514(3)
C19 C26 1.527(3)
C19 H19 1.0000
C20 C25 1.403(3)
C20 C21 1.424(3)
C21 C22 1.421(4)
C22 C23 1.385(5)
C22 H22 0.9500
C23 C24 1.436(5)
C23 H23 0.9500
C24 C25 1.412(4)
C24 H24 0.9500
C25 H25 0.9500
C26 H26A 0.9800
C26 H26B 0.9800
C26 H26C 0.9800
C27 C31 1.414(4)
C27 C28 1.422(4)
C27 C32 1.516(4)
C28 C29 1.393(4)
C28 C33 1.517(4)
C29 C30 1.422(4)
C29 C34 1.511(4)
C30 C31 1.427(4)
C30 C35 1.500(5)
C31 C36 1.491(4)
C32 H32A 0.9800
C32 H32B 0.9800
C32 H32C 0.9800
C33 H33A 0.9800
C33 H33B 0.9800
C33 H33C 0.9800
C34 H34A 0.9800
C34 H34B 0.9800
C34 H34C 0.9800
C35 H35A 0.9800
C35 H35B 0.9800
C35 H35C 0.9800
C36 H36A 0.9800
C36 H36B 0.9800
C36 H36C 0.9800
Ru3 C48 2.164(2)
Ru3 C47 2.1726(18)
Ru3 C46 2.183(2)
Ru3 C49 2.190(2)
Ru3 C45 2.1914(19)
Ru3 C42 2.200(2)
Ru3 C41 2.204(2)
Ru3 C43 2.205(2)
Ru3 C39 2.207(2)
Ru3 C40 2.208(2)
Ru3 C38 2.2380(19)
Cl3 C39 1.734(3)
O3 C37 1.415(4)
O3 H3 0.8400
C37 C38 1.509(3)
C37 C44 1.519(4)
C37 H37 1.0000
C38 C39 1.414(3)
C38 C43 1.434(4)
C39 C40 1.402(4)
C40 C41 1.401(4)
C40 H40 0.9500
C41 C42 1.379(4)
C41 H41 0.9500
C42 C43 1.415(4)
C42 H42 0.9500
C43 H43 0.9500
C44 H44A 0.9800
C44 H44B 0.9800
C44 H44C 0.9800
C45 C49 1.416(3)
C45 C46 1.431(3)
C45 C50 1.496(3)
C46 C47 1.432(3)
C46 C51 1.491(3)
C47 C48 1.437(3)
C47 C52 1.489(3)
C48 C49 1.432(3)
C48 C53 1.500(3)
C49 C54 1.500(4)
C50 H50A 0.9800
C50 H50B 0.9800
C50 H50C 0.9800
C51 H51A 0.9800
C51 H51B 0.9800
C51 H51C 0.9800
C52 H52A 0.9800
C52 H52B 0.9800
C52 H52C 0.9800
C53 H53A 0.9800
C53 H53B 0.9800
C53 H53C 0.9800
C54 H54A 0.9800
C54 H54B 0.9800
C54 H54C 0.9800
S1 O5 1.399(3)
S1 O6 1.415(4)
S1 O4 1.420(3)
S1 C55 1.791(3)
F1 C55 1.322(4)
F2 C55 1.309(4)
F3 C55 1.302(3)
S2 O8 1.409(3)
S2 O7 1.428(3)
S2 O9 1.434(2)
S2 C56 1.800(3)
F4 C56 1.331(4)
F5 C56 1.328(4)
F6 C56 1.324(3)
S3 O10 1.423(2)
S3 O12 1.430(2)
S3 O11 1.439(2)
S3 C57 1.821(3)
F7 C57 1.312(4)
F8 C57 1.322(3)
F9 C57 1.313(4)
